data_4084285
loop_
_publ_author_name
'Chen, Jeffrey'
'Campos, Jes\'us'
'Mercado, Brandon Q.'
'Crabtree, Robert H.'
'Balcells, David'

_publ_contact_author
;
 Dr. Robert H. Crabtree           
 The Department of Chemistry 
 Yale University 
 P. O. Box 208107 
 New Haven 
 Connecticut 06520 USA.
;
_publ_section_title
;
 Distortional Effects of Noncovalent Interactions in the Crystal
 Lattice of a Cp*Ir(III) Acylhydroxamic Acid Complex: A Joint
 Experimental--Computational Study
;
_journal_issue 17
_journal_name_full Organometallics
_journal_page_first 4417
_journal_paper_doi 10.1021/om500625c
_journal_volume 33
_journal_year 2014
_chemical_formula_sum 'C17 H20 Ir N O2'
_chemical_formula_weight 462.54
_chemical_name_systematic
; 
 ? 
;
_space_group_IT_number 62
_symmetry_cell_setting orthorhombic
_symmetry_space_group_name_Hall '-P 2ac 2n'
_symmetry_space_group_name_H-M 'P n m a'
_atom_sites_solution_hydrogens geom
_atom_sites_solution_primary direct
_atom_sites_solution_secondary difmap
_audit_creation_method SHELXL-97
_cell_angle_alpha 90.00
_cell_angle_beta 90.00
_cell_angle_gamma 90.00
_cell_formula_units_Z 4
_cell_length_a 13.5406(3)
_cell_length_b 13.1399(9)
_cell_length_c 8.8638(2)
_cell_measurement_reflns_used 26245
_cell_measurement_temperature 150(2)
_cell_measurement_theta_max 30.5
_cell_measurement_theta_min 3.0
_cell_volume 1577.07(12)
_computing_cell_refinement 'CrystalClear-SM Expert 2.0 r12 (Rigaku, 2011)'
_computing_data_collection 'CrystalClear-SM Expert 2.0 r12 (Rigaku, 2011)'
_computing_data_reduction 'CrystalClear-SM Expert 2.0 r12 (Rigaku, 2011)'
_computing_publication_material 'SHELXL-97 (Sheldrick, 2008)'
_computing_structure_refinement 'SHELXL-97 (Sheldrick, 2008)'
_computing_structure_solution 'SHELXS-97 (Sheldrick, 2008)'
_diffrn_ambient_temperature 150(2)
_diffrn_detector_area_resol_mean 10
_diffrn_measured_fraction_theta_full 0.996
_diffrn_measured_fraction_theta_max 0.996
_diffrn_measurement_device_type 'Rigaku R-AXIS RAPID imaging plate'
_diffrn_measurement_method \w
_diffrn_radiation_monochromator graphite
_diffrn_radiation_source 'fine-focus sealed tube'
_diffrn_radiation_type MoK\a
_diffrn_radiation_wavelength 0.71073
_diffrn_reflns_av_R_equivalents 0.0451
_diffrn_reflns_av_sigmaI/netI 0.0206
_diffrn_reflns_limit_h_max 19
_diffrn_reflns_limit_h_min -19
_diffrn_reflns_limit_k_max 18
_diffrn_reflns_limit_k_min -18
_diffrn_reflns_limit_l_max 11
_diffrn_reflns_limit_l_min -12
_diffrn_reflns_number 30304
_diffrn_reflns_theta_full 30.50
_diffrn_reflns_theta_max 30.50
_diffrn_reflns_theta_min 3.01
_exptl_absorpt_coefficient_mu 8.470
_exptl_absorpt_correction_T_max 0.5886
_exptl_absorpt_correction_T_min 0.2822
_exptl_absorpt_correction_type multi-scan
_exptl_absorpt_process_details 'Jacobson, R. (1998) Private Communication'
_exptl_crystal_colour Orange
_exptl_crystal_density_diffrn 1.948
_exptl_crystal_density_method 'not measured'
_exptl_crystal_description Platelet
_exptl_crystal_F_000 888
_exptl_crystal_size_max 0.20
_exptl_crystal_size_mid 0.15
_exptl_crystal_size_min 0.07
_refine_diff_density_max 1.618
_refine_diff_density_min -2.145
_refine_diff_density_rms 0.178
_refine_ls_extinction_method none
_refine_ls_goodness_of_fit_ref 1.256
_refine_ls_hydrogen_treatment constr
_refine_ls_matrix_type full
_refine_ls_number_parameters 192
_refine_ls_number_reflns 2493
_refine_ls_number_restraints 87
_refine_ls_restrained_S_all 1.236
_refine_ls_R_factor_all 0.0307
_refine_ls_R_factor_gt 0.0293
_refine_ls_shift/su_max 0.000
_refine_ls_shift/su_mean 0.000
_refine_ls_structure_factor_coef Fsqd
_refine_ls_weighting_details 'calc w=1/[\s^2^(Fo^2^)+(0.0000P)^2^+10.7207P] where P=(Fo^2^+2Fc^2^)/3'
_refine_ls_weighting_scheme calc
_refine_ls_wR_factor_gt 0.0712
_refine_ls_wR_factor_ref 0.0719
_reflns_number_gt 2398
_reflns_number_total 2493
_reflns_threshold_expression >2sigma(I)
_cod_data_source_file om500625c_si_002.cif
_cod_data_source_block 3
_cod_database_code 4084285

loop_
_symmetry_equiv_pos_as_xyz
'x, y, z'
'-x+1/2, -y, z+1/2'
'-x, y+1/2, -z'
'x+1/2, -y+1/2, -z+1/2'
'-x, -y, -z'
'x-1/2, y, -z-1/2'
'x, -y-1/2, z'
'-x-1/2, y-1/2, z-1/2'

loop_
_atom_site_label
_atom_site_type_symbol
_atom_site_fract_x
_atom_site_fract_y
_atom_site_fract_z
_atom_site_U_iso_or_equiv
_atom_site_adp_type
_atom_site_occupancy
_atom_site_symmetry_multiplicity
_atom_site_calc_flag
_atom_site_refinement_flags
_atom_site_disorder_assembly
_atom_site_disorder_group
Ir1 Ir 0.282733(17) 0.2500 0.20303(2) 0.02281(7) Uani 1 2 d S . .
C1 C 0.2023(8) 0.1831(8) 0.3885(11) 0.0341(19) Uani 0.50 1 d PDU A -1
C2 C 0.1363(6) 0.2296(9) 0.2883(10) 0.033(3) Uani 0.50 1 d PDU A -1
C3 C 0.1607(8) 0.3412(9) 0.2861(11) 0.040(2) Uani 0.50 1 d PDU A -1
C4 C 0.2447(9) 0.3579(8) 0.3810(13) 0.041(2) Uani 0.50 1 d PDU A -1
C5 C 0.2721(6) 0.261(2) 0.4436(8) 0.031(3) Uani 0.50 1 d PDU A -1
C6 C 0.2007(12) 0.0728(8) 0.4270(16) 0.060(4) Uani 0.50 1 d PD A -1
H6A H 0.1723 0.0343 0.3428 0.090 Uiso 0.50 1 calc PR A -1
H6B H 0.1605 0.0623 0.5176 0.090 Uiso 0.50 1 calc PR A -1
H6C H 0.2682 0.0492 0.4459 0.090 Uiso 0.50 1 calc PR A -1
C7 C 0.0539(7) 0.1821(13) 0.2023(14) 0.059(4) Uani 0.50 1 d PD A -1
H7A H -0.0090 0.1983 0.2513 0.088 Uiso 0.50 1 calc PR A -1
H7B H 0.0629 0.1081 0.1999 0.088 Uiso 0.50 1 calc PR A -1
H7C H 0.0535 0.2086 0.0989 0.088 Uiso 0.50 1 calc PR A -1
C8 C 0.1024(13) 0.4190(15) 0.2026(16) 0.083(6) Uani 0.50 1 d PD A -1
H8A H 0.0828 0.3916 0.1042 0.124 Uiso 0.50 1 calc PR A -1
H8B H 0.1427 0.4802 0.1879 0.124 Uiso 0.50 1 calc PR A -1
H8C H 0.0432 0.4365 0.2607 0.124 Uiso 0.50 1 calc PR A -1
C9 C 0.2966(12) 0.4561(10) 0.4081(19) 0.074(5) Uani 0.50 1 d PD A -1
H9A H 0.3609 0.4429 0.4550 0.111 Uiso 0.50 1 calc PR A -1
H9B H 0.2567 0.4987 0.4753 0.111 Uiso 0.50 1 calc PR A -1
H9C H 0.3064 0.4914 0.3118 0.111 Uiso 0.50 1 calc PR A -1
C10 C 0.3536(8) 0.238(5) 0.5514(10) 0.064(9) Uani 0.50 1 d PD A -1
H10A H 0.4061 0.2892 0.5395 0.097 Uiso 0.50 1 calc PR A -1
H10B H 0.3803 0.1705 0.5309 0.097 Uiso 0.50 1 calc PR A -1
H10C H 0.3282 0.2409 0.6549 0.097 Uiso 0.50 1 calc PR A -1
O1 O 0.3180(5) 0.1373(6) 0.0724(8) 0.0360(16) Uani 0.50 1 d P A -1
N1 N 0.3845(5) 0.1870(5) 0.0716(7) 0.0199(13) Uani 0.50 1 d P A -1
C11 C 0.4232(5) 0.255(4) -0.0258(7) 0.021(2) Uani 0.50 1 d PU A -1
C12 C 0.5050(6) 0.2189(6) -0.1260(8) 0.0220(14) Uani 0.50 1 d PU A -1
C13 C 0.5355(7) 0.1176(8) -0.1266(10) 0.0287(16) Uani 0.50 1 d PU A -1
H13 H 0.5025 0.0693 -0.0650 0.034 Uiso 0.50 1 calc PR A -1
C14 C 0.6139(7) 0.0871(8) -0.2166(11) 0.0330(18) Uani 0.50 1 d PU A -1
H14 H 0.6340 0.0178 -0.2164 0.040 Uiso 0.50 1 calc PR A -1
C15 C 0.6634(7) 0.1569(8) -0.3070(10) 0.0318(18) Uani 0.50 1 d PU A -1
H15 H 0.7169 0.1353 -0.3685 0.038 Uiso 0.50 1 calc PR A -1
C16 C 0.6330(5) 0.2636(17) -0.3075(9) 0.020(4) Uani 0.50 1 d P A -1
H16 H 0.6659 0.3129 -0.3679 0.024 Uiso 0.50 1 calc PR A -1
C17 C 0.5542(6) 0.2898(7) -0.2158(10) 0.0264(17) Uani 0.50 1 d P A -1
H17 H 0.5327 0.3586 -0.2141 0.032 Uiso 0.50 1 calc PR A -1
O2 O 0.3931(6) 0.3451(7) -0.0352(10) 0.049(2) Uani 0.50 1 d P A -1

loop_
_atom_site_aniso_label
_atom_site_aniso_U_11
_atom_site_aniso_U_22
_atom_site_aniso_U_33
_atom_site_aniso_U_23
_atom_site_aniso_U_13
_atom_site_aniso_U_12
Ir1 0.01863(11) 0.03231(13) 0.01749(11) 0.000 0.00251(8) 0.000
C1 0.037(5) 0.039(5) 0.026(4) 0.001(4) 0.007(4) 0.005(4)
C2 0.023(3) 0.054(8) 0.022(3) 0.000(4) 0.006(3) 0.003(4)
C3 0.038(5) 0.051(5) 0.032(5) 0.013(4) 0.013(4) 0.024(4)
C4 0.053(6) 0.038(5) 0.033(5) -0.012(4) 0.021(4) 0.000(5)
C5 0.025(3) 0.054(10) 0.013(2) -0.010(5) 0.006(2) 0.007(5)
C6 0.075(9) 0.053(7) 0.052(7) -0.003(6) 0.036(7) 0.000(7)
C7 0.026(5) 0.105(12) 0.045(7) -0.016(7) 0.004(5) 0.000(6)
C8 0.083(11) 0.116(14) 0.050(8) 0.037(9) 0.024(7) 0.079(11)
C9 0.085(11) 0.058(8) 0.079(11) -0.028(8) 0.053(9) -0.027(8)
C10 0.032(4) 0.14(3) 0.021(4) 0.014(13) -0.001(3) -0.008(15)
O1 0.035(3) 0.042(4) 0.031(3) -0.010(3) 0.015(3) -0.007(3)
N1 0.024(3) 0.021(3) 0.014(3) -0.003(2) 0.008(2) -0.006(3)
C11 0.019(2) 0.025(7) 0.017(2) 0.004(5) 0.0003(19) -0.004(5)
C12 0.020(3) 0.031(4) 0.015(3) -0.002(2) -0.004(2) -0.003(2)
C13 0.027(4) 0.033(4) 0.025(4) 0.001(3) 0.003(3) -0.001(3)
C14 0.032(4) 0.039(4) 0.029(4) -0.006(3) 0.003(3) 0.003(3)
C15 0.022(4) 0.048(5) 0.026(4) -0.008(4) 0.003(3) 0.000(4)
C16 0.020(3) 0.018(14) 0.023(3) -0.002(3) 0.003(2) 0.001(3)
C17 0.019(3) 0.037(4) 0.023(4) 0.000(3) 0.003(3) 0.000(3)
O2 0.047(5) 0.057(5) 0.045(5) 0.007(4) 0.010(4) 0.013(4)

loop_
_atom_type_symbol
_atom_type_description
_atom_type_scat_dispersion_real
_atom_type_scat_dispersion_imag
_atom_type_scat_source
C C 0.0033 0.0016 'International Tables Vol C Tables 4.2.6.8 and 6.1.1.4'
H H 0.0000 0.0000 'International Tables Vol C Tables 4.2.6.8 and 6.1.1.4'
N N 0.0061 0.0033 'International Tables Vol C Tables 4.2.6.8 and 6.1.1.4'
O O 0.0106 0.0060 'International Tables Vol C Tables 4.2.6.8 and 6.1.1.4'
Ir Ir -1.4442 7.9887 'International Tables Vol C Tables 4.2.6.8 and 6.1.1.4'

loop_
_geom_angle_atom_site_label_1
_geom_angle_atom_site_label_2
_geom_angle_atom_site_label_3
_geom_angle
_geom_angle_site_symmetry_1
_geom_angle_site_symmetry_3
O1 Ir1 O1 99.5(4) 7_565 .
O1 Ir1 N1 78.3(3) 7_565 .
O1 Ir1 N1 32.9(3) . .
O1 Ir1 N1 32.9(3) 7_565 7_565
O1 Ir1 N1 78.3(3) . 7_565
N1 Ir1 N1 49.3(4) . 7_565
O1 Ir1 C2 110.1(4) 7_565 7_565
O1 Ir1 C2 122.3(4) . 7_565
N1 Ir1 C2 154.6(3) . 7_565
N1 Ir1 C2 143.0(3) 7_565 7_565
O1 Ir1 C2 122.3(4) 7_565 .
O1 Ir1 C2 110.1(4) . .
N1 Ir1 C2 143.0(3) . .
N1 Ir1 C2 154.6(3) 7_565 .
C2 Ir1 C2 14.4(6) 7_565 .
O1 Ir1 C5 131.4(8) 7_565 7_565
O1 Ir1 C5 124.1(8) . 7_565
N1 Ir1 C5 127.1(5) . 7_565
N1 Ir1 C5 131.2(5) 7_565 7_565
C2 Ir1 C5 66.1(3) 7_565 7_565
C2 Ir1 C5 65.0(3) . 7_565
O1 Ir1 C5 124.1(8) 7_565 .
O1 Ir1 C5 131.4(8) . .
N1 Ir1 C5 131.2(5) . .
N1 Ir1 C5 127.1(5) 7_565 .
C2 Ir1 C5 65.0(3) 7_565 .
C2 Ir1 C5 66.1(3) . .
C5 Ir1 C5 7.5(16) 7_565 .
O1 Ir1 C1 105.5(3) 7_565 7_565
O1 Ir1 C1 152.8(3) . 7_565
N1 Ir1 C1 165.2(4) . 7_565
N1 Ir1 C1 128.9(3) 7_565 7_565
C2 Ir1 C1 38.0(4) 7_565 7_565
C2 Ir1 C1 46.7(4) . 7_565
C5 Ir1 C1 40.1(6) 7_565 7_565
C5 Ir1 C1 35.1(6) . 7_565
O1 Ir1 C1 152.8(3) 7_565 .
O1 Ir1 C1 105.5(3) . .
N1 Ir1 C1 128.9(3) . .
N1 Ir1 C1 165.2(4) 7_565 .
C2 Ir1 C1 46.7(4) 7_565 .
C2 Ir1 C1 38.0(4) . .
C5 Ir1 C1 35.1(6) 7_565 .
C5 Ir1 C1 40.1(6) . .
C1 Ir1 C1 48.1(5) 7_565 .
O1 Ir1 C3 88.2(3) 7_565 .
O1 Ir1 C3 144.3(4) . .
N1 Ir1 C3 163.3(3) . .
N1 Ir1 C3 119.8(4) 7_565 .
C2 Ir1 C3 26.5(5) 7_565 .
C2 Ir1 C3 40.8(5) . .
C5 Ir1 C3 69.4(6) 7_565 .
C5 Ir1 C3 64.8(6) . .
C1 Ir1 C3 29.8(4) 7_565 .
C1 Ir1 C3 65.3(4) . .
O1 Ir1 C3 144.3(4) 7_565 7_565
O1 Ir1 C3 88.2(4) . 7_565
N1 Ir1 C3 119.8(4) . 7_565
N1 Ir1 C3 163.3(3) 7_565 7_565
C2 Ir1 C3 40.8(5) 7_565 7_565
C2 Ir1 C3 26.5(5) . 7_565
C5 Ir1 C3 64.8(6) 7_565 7_565
C5 Ir1 C3 69.4(6) . 7_565
C1 Ir1 C3 65.3(4) 7_565 7_565
C1 Ir1 C3 29.8(4) . 7_565
C3 Ir1 C3 67.0(7) . 7_565
C2 C1 C5 108.5(11) . .
C2 C1 C6 124.1(11) . .
C5 C1 C6 127.3(13) . .
C2 C1 Ir1 70.2(5) . .
C5 C1 Ir1 69.3(5) . .
C6 C1 Ir1 125.3(8) . .
C1 C2 C3 107.1(8) . .
C1 C2 C7 128.3(11) . .
C3 C2 C7 124.6(11) . .
C1 C2 Ir1 71.8(5) . .
C3 C2 Ir1 70.7(5) . .
C7 C2 Ir1 124.5(7) . .
C4 C3 C2 108.4(8) . .
C4 C3 C8 127.5(14) . .
C2 C3 C8 124.0(13) . .
C4 C3 Ir1 71.3(5) . .
C2 C3 Ir1 68.5(5) . .
C8 C3 Ir1 127.9(8) . .
C3 C4 C5 107.2(10) . .
C3 C4 C9 127.0(13) . .
C5 C4 C9 125.8(14) . .
C3 C4 Ir1 70.3(6) . .
C5 C4 Ir1 69.0(6) . .
C9 C4 Ir1 124.7(8) . .
C4 C5 C1 108.7(9) . .
C4 C5 C10 128(3) . .
C1 C5 C10 124(3) . .
C4 C5 Ir1 72.0(6) . .
C1 C5 Ir1 70.6(6) . .
C10 C5 Ir1 125.2(7) . .
N1 O1 Ir1 75.8(5) . .
O1 N1 C11 135.1(8) . .
O1 N1 Ir1 71.3(5) . .
C11 N1 Ir1 111.5(15) . .
O2 C11 N1 122.8(13) . .
O2 C11 C12 120(2) . .
N1 C11 C12 117(3) . .
C13 C12 C17 119.6(8) . .
C13 C12 C11 121.8(18) . .
C17 C12 C11 118.5(18) . .
C14 C13 C12 120.4(9) . .
C14 C13 H13 119.8 . .
C12 C13 H13 119.8 . .
C13 C14 C15 120.6(10) . .
C13 C14 H14 119.7 . .
C15 C14 H14 119.7 . .
C14 C15 C16 119.9(9) . .
C14 C15 H15 120.0 . .
C16 C15 H15 120.0 . .
C17 C16 C15 117.0(12) . .
C17 C16 H16 121.5 . .
C15 C16 H16 121.5 . .
C16 C17 C12 122.5(12) . .
C16 C17 H17 118.7 . .
C12 C17 H17 118.7 . .

loop_
_geom_bond_atom_site_label_1
_geom_bond_atom_site_label_2
_geom_bond_distance
_geom_bond_site_symmetry_2
Ir1 O1 1.939(7) 7_565
Ir1 O1 1.939(7) .
Ir1 N1 1.985(7) .
Ir1 N1 1.985(7) 7_565
Ir1 C2 2.138(8) 7_565
Ir1 C2 2.138(8) .
Ir1 C5 2.142(7) 7_565
Ir1 C5 2.142(7) .
Ir1 C1 2.159(10) 7_565
Ir1 C1 2.159(10) .
Ir1 C3 2.170(9) .
Ir1 C3 2.170(9) 7_565
C1 C2 1.400(14) .
C1 C5 1.47(2) .
C1 C6 1.489(8) .
C2 C3 1.503(18) .
C2 C7 1.489(8) .
C3 C4 1.431(18) .
C3 C8 1.489(8) .
C4 C5 1.44(3) .
C4 C9 1.489(8) .
C5 C10 1.489(8) .
C6 H6A 0.9800 .
C6 H6B 0.9800 .
C6 H6C 0.9800 .
C7 H7A 0.9800 .
C7 H7B 0.9800 .
C7 H7C 0.9800 .
C8 H8A 0.9800 .
C8 H8B 0.9800 .
C8 H8C 0.9800 .
C9 H9A 0.9800 .
C9 H9B 0.9800 .
C9 H9C 0.9800 .
C10 H10A 0.9800 .
C10 H10B 0.9800 .
C10 H10C 0.9800 .
O1 N1 1.112(9) .
N1 C11 1.35(3) .
C11 O2 1.25(5) .
C11 C12 1.499(19) .
C12 C13 1.393(13) .
C12 C17 1.394(12) .
C13 C14 1.387(13) .
C13 H13 0.9500 .
C14 C15 1.391(14) .
C14 H14 0.9500 .
C15 C16 1.46(2) .
C15 H15 0.9500 .
C16 C17 1.385(12) .
C16 H16 0.9500 .
C17 H17 0.9500 .

loop_
_geom_torsion_atom_site_label_1
_geom_torsion_atom_site_label_2
_geom_torsion_atom_site_label_3
_geom_torsion_atom_site_label_4
_geom_torsion
_geom_torsion_site_symmetry_1
O1 Ir1 C1 C2 53.8(11) 7_565
O1 Ir1 C1 C2 -102.9(6) .
N1 Ir1 C1 C2 -129.4(6) .
N1 Ir1 C1 C2 153.9(12) 7_565
C2 Ir1 C1 C2 17.1(7) 7_565
C5 Ir1 C1 C2 129.0(14) 7_565
C5 Ir1 C1 C2 119.8(11) .
C1 Ir1 C1 C2 69.7(6) 7_565
C3 Ir1 C1 C2 40.2(7) .
C3 Ir1 C1 C2 -46.3(9) 7_565
O1 Ir1 C1 C5 -65.9(13) 7_565
O1 Ir1 C1 C5 137.3(10) .
N1 Ir1 C1 C5 110.8(10) .
N1 Ir1 C1 C5 34.2(18) 7_565
C2 Ir1 C1 C5 -102.6(11) 7_565
C2 Ir1 C1 C5 -119.8(11) .
C5 Ir1 C1 C5 9(2) 7_565
C1 Ir1 C1 C5 -50.1(10) 7_565
C3 Ir1 C1 C5 -79.6(10) .
C3 Ir1 C1 C5 -166.1(14) 7_565
O1 Ir1 C1 C6 172.2(10) 7_565
O1 Ir1 C1 C6 15.5(12) .
N1 Ir1 C1 C6 -11.0(13) .
N1 Ir1 C1 C6 -87.7(17) 7_565
C2 Ir1 C1 C6 135.5(13) 7_565
C2 Ir1 C1 C6 118.4(14) .
C5 Ir1 C1 C6 -112.6(17) 7_565
C5 Ir1 C1 C6 -121.8(16) .
C1 Ir1 C1 C6 -171.9(11) 7_565
C3 Ir1 C1 C6 158.6(13) .
C3 Ir1 C1 C6 72.1(13) 7_565
C5 C1 C2 C3 -3.4(11) .
C6 C1 C2 C3 177.8(10) .
Ir1 C1 C2 C3 -62.3(6) .
C5 C1 C2 C7 178.9(9) .
C6 C1 C2 C7 0.1(16) .
Ir1 C1 C2 C7 120.0(10) .
C5 C1 C2 Ir1 58.9(7) .
C6 C1 C2 Ir1 -119.9(10) .
O1 Ir1 C2 C1 -154.1(6) 7_565
O1 Ir1 C2 C1 89.7(6) .
N1 Ir1 C2 C1 89.7(7) .
N1 Ir1 C2 C1 -164.9(7) 7_565
C2 Ir1 C2 C1 -120.3(6) 7_565
C5 Ir1 C2 C1 -29.5(10) 7_565
C5 Ir1 C2 C1 -37.7(10) .
C1 Ir1 C2 C1 -73.4(9) 7_565
C3 Ir1 C2 C1 -116.3(8) .
C3 Ir1 C2 C1 53.8(9) 7_565
O1 Ir1 C2 C3 -37.8(6) 7_565
O1 Ir1 C2 C3 -154.0(5) .
N1 Ir1 C2 C3 -154.0(6) .
N1 Ir1 C2 C3 -48.6(10) 7_565
C2 Ir1 C2 C3 -4.0(5) 7_565
C5 Ir1 C2 C3 86.8(10) 7_565
C5 Ir1 C2 C3 78.6(10) .
C1 Ir1 C2 C3 42.9(6) 7_565
C1 Ir1 C2 C3 116.3(8) .
C3 Ir1 C2 C3 170.1(13) 7_565
O1 Ir1 C2 C7 81.4(12) 7_565
O1 Ir1 C2 C7 -34.7(12) .
N1 Ir1 C2 C7 -34.7(14) .
N1 Ir1 C2 C7 70.7(15) 7_565
C2 Ir1 C2 C7 115.2(11) 7_565
C5 Ir1 C2 C7 -154.0(15) 7_565
C5 Ir1 C2 C7 -162.2(15) .
C1 Ir1 C2 C7 162.2(13) 7_565
C1 Ir1 C2 C7 -124.5(13) .
C3 Ir1 C2 C7 119.3(13) .
C3 Ir1 C2 C7 -70.7(12) 7_565
C1 C2 C3 C4 2.7(11) .
C7 C2 C3 C4 -179.5(9) .
Ir1 C2 C3 C4 -60.3(7) .
C1 C2 C3 C8 -175.0(10) .
C7 C2 C3 C8 2.8(16) .
Ir1 C2 C3 C8 122.0(10) .
C1 C2 C3 Ir1 63.0(7) .
C7 C2 C3 Ir1 -119.2(9) .
O1 Ir1 C3 C4 -91.7(6) 7_565
O1 Ir1 C3 C4 164.4(6) .
N1 Ir1 C3 C4 -127.3(13) .
N1 Ir1 C3 C4 -82.2(6) 7_565
C2 Ir1 C3 C4 121.8(10) 7_565
C2 Ir1 C3 C4 119.5(8) .
C5 Ir1 C3 C4 44.3(9) 7_565
C5 Ir1 C3 C4 37.7(9) .
C1 Ir1 C3 C4 34.7(7) 7_565
C1 Ir1 C3 C4 82.1(6) .
C3 Ir1 C3 C4 114.7(6) 7_565
O1 Ir1 C3 C2 148.8(5) 7_565
O1 Ir1 C3 C2 44.9(8) .
N1 Ir1 C3 C2 113.2(13) .
N1 Ir1 C3 C2 158.2(5) 7_565
C2 Ir1 C3 C2 2.2(3) 7_565
C5 Ir1 C3 C2 -75.3(8) 7_565
C5 Ir1 C3 C2 -81.8(9) .
C1 Ir1 C3 C2 -84.8(9) 7_565
C1 Ir1 C3 C2 -37.4(5) .
C3 Ir1 C3 C2 -4.8(6) 7_565
O1 Ir1 C3 C8 31.7(16) 7_565
O1 Ir1 C3 C8 -72.2(17) .
N1 Ir1 C3 C8 -4(3) .
N1 Ir1 C3 C8 41.1(17) 7_565
C2 Ir1 C3 C8 -114.8(19) 7_565
C2 Ir1 C3 C8 -117.1(18) .
C5 Ir1 C3 C8 167.6(18) 7_565
C5 Ir1 C3 C8 161.1(18) .
C1 Ir1 C3 C8 158(2) 7_565
C1 Ir1 C3 C8 -154.5(17) .
C3 Ir1 C3 C8 -121.9(15) 7_565
C2 C3 C4 C5 -0.9(11) .
C8 C3 C4 C5 176.7(10) .
Ir1 C3 C4 C5 -59.5(6) .
C2 C3 C4 C9 177.7(10) .
C8 C3 C4 C9 -4.7(18) .
Ir1 C3 C4 C9 119.1(11) .
C2 C3 C4 Ir1 58.5(7) .
C8 C3 C4 Ir1 -123.9(11) .
O1 Ir1 C4 C3 87.5(6) 7_565
O1 Ir1 C4 C3 -112(2) .
N1 Ir1 C4 C3 153.5(7) .
N1 Ir1 C4 C3 115.0(6) 7_565
C2 Ir1 C4 C3 -27.1(6) 7_565
C2 Ir1 C4 C3 -38.2(6) .
C5 Ir1 C4 C3 -115.1(8) 7_565
C5 Ir1 C4 C3 -118.2(9) .
C1 Ir1 C4 C3 -52.4(12) 7_565
C1 Ir1 C4 C3 -79.8(6) .
C3 Ir1 C4 C3 -56.9(8) 7_565
O1 Ir1 C4 C5 -154.2(7) 7_565
O1 Ir1 C4 C5 6(3) .
N1 Ir1 C4 C5 -88.2(9) .
N1 Ir1 C4 C5 -126.8(6) 7_565
C2 Ir1 C4 C5 91.1(7) 7_565
C2 Ir1 C4 C5 80.0(7) .
C5 Ir1 C4 C5 3.1(7) 7_565
C1 Ir1 C4 C5 65.8(13) 7_565
C1 Ir1 C4 C5 38.4(7) .
C3 Ir1 C4 C5 118.2(9) .
C3 Ir1 C4 C5 61.3(7) 7_565
O1 Ir1 C4 C9 -34.5(13) 7_565
O1 Ir1 C4 C9 126(2) .
N1 Ir1 C4 C9 31.5(18) .
N1 Ir1 C4 C9 -7.0(14) 7_565
C2 Ir1 C4 C9 -149.2(15) 7_565
C2 Ir1 C4 C9 -160.2(15) .
C5 Ir1 C4 C9 122.8(15) 7_565
C5 Ir1 C4 C9 119.7(16) .
C1 Ir1 C4 C9 -174(2) 7_565
C1 Ir1 C4 C9 158.1(15) .
C3 Ir1 C4 C9 -122.0(16) .
C3 Ir1 C4 C9 -179.0(14) 7_565
C3 C4 C5 C1 -1.1(11) .
C9 C4 C5 C1 -179.7(10) .
Ir1 C4 C5 C1 -61.4(7) .
C3 C4 C5 C10 -178.7(9) .
C9 C4 C5 C10 2.7(16) .
Ir1 C4 C5 C10 121.0(9) .
C3 C4 C5 Ir1 60.3(7) .
C9 C4 C5 Ir1 -118.3(11) .
C2 C1 C5 C4 2.9(11) .
C6 C1 C5 C4 -178.3(10) .
Ir1 C1 C5 C4 62.3(6) .
C2 C1 C5 C10 -179.4(10) .
C6 C1 C5 C10 -0.7(16) .
Ir1 C1 C5 C10 -120.0(10) .
C2 C1 C5 Ir1 -59.5(7) .
C6 C1 C5 Ir1 119.3(11) .
O1 Ir1 C5 C4 31.7(7) 7_565
O1 Ir1 C5 C4 -178.6(6) .
N1 Ir1 C5 C4 137.1(7) .
N1 Ir1 C5 C4 72.3(7) 7_565
C2 Ir1 C5 C4 -66.5(6) 7_565
C2 Ir1 C5 C4 -82.3(7) .
C5 Ir1 C5 C4 -162.7(7) 7_565
C1 Ir1 C5 C4 -34.6(8) 7_565
C1 Ir1 C5 C4 -118.1(9) .
C3 Ir1 C5 C4 -37.2(7) .
C3 Ir1 C5 C4 -110.7(7) 7_565
O1 Ir1 C5 C1 149.8(7) 7_565
O1 Ir1 C5 C1 -60.5(8) .
N1 Ir1 C5 C1 -104.8(6) .
N1 Ir1 C5 C1 -169.6(5) 7_565
C2 Ir1 C5 C1 51.6(7) 7_565
C2 Ir1 C5 C1 35.8(6) .
C5 Ir1 C5 C1 -44.6(8) 7_565
C1 Ir1 C5 C1 83.4(10) 7_565
C3 Ir1 C5 C1 80.9(7) .
C3 Ir1 C5 C1 7.3(7) 7_565
O1 Ir1 C5 C10 -92(3) 7_565
O1 Ir1 C5 C10 57(3) .
N1 Ir1 C5 C10 13(3) .
N1 Ir1 C5 C10 -52(3) 7_565
C2 Ir1 C5 C10 169(3) 7_565
C2 Ir1 C5 C10 154(3) .
C5 Ir1 C5 C10 73(3) 7_565
C1 Ir1 C5 C10 -159(4) 7_565
C1 Ir1 C5 C10 118(3) .
C3 Ir1 C5 C10 -161(3) .
C3 Ir1 C5 C10 125(3) 7_565
O1 Ir1 O1 N1 50.3(7) 7_565
N1 Ir1 O1 N1 25.0(4) 7_565
C2 Ir1 O1 N1 171.5(5) 7_565
C2 Ir1 O1 N1 -180.0(5) .
C5 Ir1 O1 N1 -107.2(6) 7_565
C5 Ir1 O1 N1 -104.7(7) .
C1 Ir1 O1 N1 -152.4(8) 7_565
C1 Ir1 O1 N1 -140.2(6) .
C3 Ir1 O1 N1 150.6(6) .
C3 Ir1 O1 N1 -164.8(6) 7_565
Ir1 O1 N1 C11 -102(2) .
O1 Ir1 N1 O1 -129.2(8) 7_565
N1 Ir1 N1 O1 -146.9(5) 7_565
C2 Ir1 N1 O1 -16.8(11) 7_565
C2 Ir1 N1 O1 0.0(8) .
C5 Ir1 N1 O1 97.2(10) 7_565
C5 Ir1 N1 O1 105.4(11) .
C1 Ir1 N1 O1 124.2(13) 7_565
C1 Ir1 N1 O1 52.3(7) .
C3 Ir1 N1 O1 -92.7(16) .
C3 Ir1 N1 O1 17.6(7) 7_565
O1 Ir1 N1 C11 2.9(7) 7_565
O1 Ir1 N1 C11 132.1(10) .
N1 Ir1 N1 C11 -14.7(7) 7_565
C2 Ir1 N1 C11 115.3(9) 7_565
C2 Ir1 N1 C11 132.1(8) .
C5 Ir1 N1 C11 -130.7(11) 7_565
C5 Ir1 N1 C11 -122.5(12) .
C1 Ir1 N1 C11 -103.7(15) 7_565
C1 Ir1 N1 C11 -175.6(7) .
C3 Ir1 N1 C11 39.4(17) .
C3 Ir1 N1 C11 149.7(7) 7_565
O1 N1 C11 O2 81(3) .
Ir1 N1 C11 O2 -3.9(16) .
O1 N1 C11 C12 -98.5(13) .
Ir1 N1 C11 C12 176.8(8) .
O2 C11 C12 C13 -175.1(11) .
N1 C11 C12 C13 4.2(15) .
O2 C11 C12 C17 7.7(16) .
N1 C11 C12 C17 -173.0(10) .
C17 C12 C13 C14 -0.4(13) .
C11 C12 C13 C14 -177.6(9) .
C12 C13 C14 C15 0.2(14) .
C13 C14 C15 C16 0.1(14) .
C14 C15 C16 C17 -0.3(13) .
C15 C16 C17 C12 0.1(12) .
C13 C12 C17 C16 0.2(12) .
C11 C12 C17 C16 177.5(8) .
